data_4065564
loop_
_publ_author_name
'Li, Ting'
'Garc\'ia, Juventino J.'
'Brennessel, William W.'
'Jones, William D.'

_publ_section_title
;
 C&#x2212;CN Bond Activation of Aromatic Nitriles and Fluxionality of the
 \h2-Arene Intermediates: Experimental and Theoretical Investigations
;
_journal_issue 11
_journal_name_full Organometallics
_journal_page_first 2430
_journal_paper_doi 10.1021/om100001m
_journal_volume 29
_journal_year 2010
_chemical_formula_moiety 'C29 H41 N Ni P2'
_chemical_formula_sum 'C29 H41 N Ni P2'
_chemical_formula_weight 524.28
_chemical_name_common (dippe)Ni(9-cyanophenanthrene)
_chemical_name_systematic
;
 ?
;
_space_group_IT_number 14
_symmetry_cell_setting monoclinic
_symmetry_space_group_name_Hall '-P 2ybc'
_symmetry_space_group_name_H-M 'P 1 21/c 1'
_atom_sites_solution_hydrogens geom
_atom_sites_solution_primary direct
_atom_sites_solution_secondary difmap
_audit_creation_method SHELXL-97
_cell_angle_alpha 90.00
_cell_angle_beta 107.045(1)
_cell_angle_gamma 90.00
_cell_formula_units_Z 4
_cell_length_a 10.4043(9)
_cell_length_b 16.1151(15)
_cell_length_c 17.1890(15)
_cell_measurement_reflns_used 3840
_cell_measurement_temperature 100.0(1)
_cell_measurement_theta_max 32.49
_cell_measurement_theta_min 2.41
_cell_volume 2755.4(4)
_computing_cell_refinement 'SAINT (Bruker, 2006)'
_computing_data_collection 'APEX2 (Bruker, 2006)'
_computing_data_reduction 'SAINT (Bruker, 2006)'
_computing_molecular_graphics 'SHELXTL (Bruker, 2000)'
_computing_publication_material 'SHELXTL (Bruker, 2000)'
_computing_structure_refinement 'SHELXL-97 (Sheldrick, 1997)'
_computing_structure_solution 'SIR97 (Altomare et al., 1999)'
_diffrn_ambient_temperature 100.0(1)
_diffrn_measured_fraction_theta_full 0.990
_diffrn_measured_fraction_theta_max 0.990
_diffrn_measurement_device_type 'Bruker SMART APEX II CCD Platform'
_diffrn_measurement_method 'area detector, \w scans per \f'
_diffrn_radiation_monochromator graphite
_diffrn_radiation_source 'fine-focus sealed tube'
_diffrn_radiation_type MoK\a
_diffrn_radiation_wavelength 0.71073
_diffrn_reflns_av_R_equivalents 0.0423
_diffrn_reflns_av_sigmaI/netI 0.0350
_diffrn_reflns_limit_h_max 15
_diffrn_reflns_limit_h_min -15
_diffrn_reflns_limit_k_max 24
_diffrn_reflns_limit_k_min -24
_diffrn_reflns_limit_l_max 26
_diffrn_reflns_limit_l_min -25
_diffrn_reflns_number 48991
_diffrn_reflns_theta_full 32.58
_diffrn_reflns_theta_max 32.58
_diffrn_reflns_theta_min 1.77
_exptl_absorpt_coefficient_mu 0.837
_exptl_absorpt_correction_T_max 0.9209
_exptl_absorpt_correction_T_min 0.8117
_exptl_absorpt_correction_type multi-scan
_exptl_absorpt_process_details 'SADABS (Sheldrick, 2007)'
_exptl_crystal_colour yellow-orange
_exptl_crystal_density_diffrn 1.264
_exptl_crystal_density_method 'not measured'
_exptl_crystal_description block
_exptl_crystal_F_000 1120
_exptl_crystal_size_max 0.26
_exptl_crystal_size_mid 0.20
_exptl_crystal_size_min 0.10
_refine_diff_density_max 0.535
_refine_diff_density_min -0.370
_refine_diff_density_rms 0.061
_refine_ls_extinction_method none
_refine_ls_goodness_of_fit_ref 1.014
_refine_ls_hydrogen_treatment constr
_refine_ls_matrix_type full
_refine_ls_number_parameters 359
_refine_ls_number_reflns 9936
_refine_ls_number_restraints 28
_refine_ls_restrained_S_all 1.017
_refine_ls_R_factor_all 0.0589
_refine_ls_R_factor_gt 0.0381
_refine_ls_shift/su_max 0.001
_refine_ls_shift/su_mean 0.000
_refine_ls_structure_factor_coef Fsqd
_refine_ls_weighting_details 'calc w=1/[\s^2^(Fo^2^)+(0.0418P)^2^+0.9305P] where P=(Fo^2^+2Fc^2^)/3'
_refine_ls_weighting_scheme calc
_refine_ls_wR_factor_gt 0.0871
_refine_ls_wR_factor_ref 0.0962
_reflns_number_gt 7471
_reflns_number_total 9936
_reflns_threshold_expression >2sigma(I)
_cod_data_source_file om100001m_si_004.cif
_cod_data_source_block jontl20_I2
_cod_database_code 4065564

loop_
_symmetry_equiv_pos_as_xyz
'x, y, z'
'-x, y+1/2, -z+1/2'
'-x, -y, -z'
'x, -y-1/2, z-1/2'

loop_
_atom_site_label
_atom_site_type_symbol
_atom_site_fract_x
_atom_site_fract_y
_atom_site_fract_z
_atom_site_U_iso_or_equiv
_atom_site_adp_type
_atom_site_occupancy
_atom_site_symmetry_multiplicity
_atom_site_calc_flag
_atom_site_refinement_flags
_atom_site_disorder_assembly
_atom_site_disorder_group
Ni1 Ni 0.116590(18) 0.265636(11) 0.051192(11) 0.02051(5) Uani 1 1 d D . .
C1 C 0.19309(14) 0.26751(10) 0.17025(9) 0.0261(3) Uani 1 1 d . A .
H1 H 0.2398 0.3200 0.1938 0.031 Uiso 0.3482(15) 1 calc PR A 5
C2 C 0.04717(14) 0.27026(9) 0.14555(8) 0.0243(3) Uani 1 1 d . A .
H2 H 0.0072 0.3246 0.1543 0.029 Uiso 0.6518(15) 1 calc PR A 1
C3 C -0.02758(15) 0.19660(10) 0.15724(8) 0.0274(3) Uani 1 1 d . . .
C4 C -0.16806(17) 0.20054(13) 0.14123(10) 0.0380(4) Uani 1 1 d . A .
H4A H -0.2137 0.2509 0.1219 0.046 Uiso 1 1 calc R . .
C5 C -0.2409(2) 0.13252(16) 0.15316(11) 0.0510(6) Uani 1 1 d . . .
H5 H -0.3357 0.1365 0.1419 0.061 Uiso 1 1 calc R A .
C6 C -0.1764(2) 0.05895(15) 0.18139(11) 0.0512(6) Uani 1 1 d . A .
H6 H -0.2265 0.0121 0.1894 0.061 Uiso 1 1 calc R . .
C7 C -0.0384(2) 0.05376(12) 0.19802(10) 0.0425(4) Uani 1 1 d . . .
H7 H 0.0054 0.0029 0.2176 0.051 Uiso 1 1 calc R A .
C8 C 0.03898(17) 0.12201(10) 0.18663(9) 0.0305(3) Uani 1 1 d . A .
C9 C 0.18753(17) 0.11822(10) 0.20912(9) 0.0304(3) Uani 1 1 d . . .
C10 C 0.2587(2) 0.04504(12) 0.23884(11) 0.0430(4) Uani 1 1 d . A .
H10 H 0.2101 -0.0039 0.2428 0.052 Uiso 1 1 calc R . .
C11 C 0.3972(2) 0.04262(14) 0.26239(12) 0.0530(6) Uani 1 1 d . . .
H11 H 0.4429 -0.0078 0.2813 0.064 Uiso 1 1 calc R A .
C12 C 0.46945(19) 0.11358(14) 0.25842(11) 0.0492(5) Uani 1 1 d . A .
H12 H 0.5649 0.1121 0.2753 0.059 Uiso 1 1 calc R . .
C13 C 0.40310(17) 0.18674(12) 0.22998(10) 0.0380(4) Uani 1 1 d . . .
H13 H 0.4537 0.2354 0.2281 0.046 Uiso 1 1 calc R A .
C14 C 0.26168(15) 0.19036(10) 0.20371(9) 0.0284(3) Uani 1 1 d . A .
C15 C 0.2638(2) 0.34612(16) 0.19641(16) 0.0325(5) Uani 0.6518(15) 1 d P A 1
N1 N 0.3214(3) 0.40701(16) 0.21755(17) 0.0476(7) Uani 0.6518(15) 1 d P A 1
C15' C -0.0155(4) 0.3426(3) 0.1543(2) 0.0253(8) Uani 0.3482(15) 1 d P A 5
N1' N -0.0689(5) 0.4030(3) 0.1614(3) 0.0375(10) Uani 0.3482(15) 1 d P A 5
C16 C 0.38230(16) 0.16263(11) 0.01358(11) 0.0362(4) Uani 1 1 d D . .
H16 H 0.4425 0.1764 0.0690 0.043 Uiso 1 1 calc R A 1
C17 C 0.47159(19) 0.14905(14) -0.04193(15) 0.0538(6) Uani 1 1 d . A .
H17A H 0.5374 0.1054 -0.0191 0.081 Uiso 1 1 calc R . .
H17B H 0.5188 0.2007 -0.0461 0.081 Uiso 1 1 calc R . .
H17C H 0.4158 0.1323 -0.0961 0.081 Uiso 1 1 calc R . .
C18 C 0.3071(2) 0.08419(11) 0.02086(14) 0.0518(5) Uani 1 1 d . A .
H18A H 0.3715 0.0395 0.0427 0.078 Uiso 1 1 calc R . .
H18B H 0.2487 0.0683 -0.0329 0.078 Uiso 1 1 calc R . .
H18C H 0.2522 0.0939 0.0576 0.078 Uiso 1 1 calc R . .
C19 C -0.16467(15) 0.17349(10) -0.07293(9) 0.0271(3) Uani 1 1 d D . .
H19 H -0.2139 0.1804 -0.0314 0.033 Uiso 1 1 calc R A 1
C20 C -0.27192(17) 0.16759(12) -0.15509(11) 0.0393(4) Uani 1 1 d . A .
H20A H -0.3295 0.1194 -0.1553 0.059 Uiso 1 1 calc R . .
H20B H -0.2286 0.1614 -0.1983 0.059 Uiso 1 1 calc R . .
H20C H -0.3267 0.2181 -0.1645 0.059 Uiso 1 1 calc R . .
C21 C -0.0859(2) 0.09245(11) -0.05216(13) 0.0540(6) Uani 1 1 d . A .
H21A H -0.1480 0.0469 -0.0516 0.081 Uiso 1 1 calc R . .
H21B H -0.0198 0.0972 0.0016 0.081 Uiso 1 1 calc R . .
H21C H -0.0395 0.0812 -0.0931 0.081 Uiso 1 1 calc R . .
C22 C 0.3617(3) 0.3403(2) -0.0294(2) 0.0397(8) Uani 0.6518(15) 1 d PD A 1
H22 H 0.4066 0.3277 -0.0721 0.048 Uiso 0.6518(15) 1 calc PR A 1
C23 C 0.2707(4) 0.41647(17) -0.0564(2) 0.0499(7) Uani 0.6518(15) 1 d PD A 1
H23A H 0.2255 0.4293 -0.0152 0.075 Uiso 0.6518(15) 1 calc PR A 1
H23B H 0.2032 0.4046 -0.1084 0.075 Uiso 0.6518(15) 1 calc PR A 1
H23C H 0.3253 0.4641 -0.0629 0.075 Uiso 0.6518(15) 1 calc PR A 1
C24 C 0.4702(4) 0.3578(2) 0.0510(3) 0.0579(10) Uani 0.6518(15) 1 d PD A 1
H24A H 0.5225 0.4066 0.0446 0.087 Uiso 0.6518(15) 1 calc PR A 1
H24B H 0.5299 0.3097 0.0659 0.087 Uiso 0.6518(15) 1 calc PR A 1
H24C H 0.4275 0.3684 0.0938 0.087 Uiso 0.6518(15) 1 calc PR A 1
P1 P 0.25892(10) 0.24932(10) -0.01866(7) 0.0227(2) Uani 0.6518(15) 1 d PD A 1
C25 C 0.1631(3) 0.22147(17) -0.12390(15) 0.0288(5) Uani 0.6518(15) 1 d PD A 1
H25A H 0.2108 0.2433 -0.1617 0.035 Uiso 0.6518(15) 1 calc PR A 1
H25B H 0.1596 0.1603 -0.1291 0.035 Uiso 0.6518(15) 1 calc PR A 1
C26 C 0.0202(3) 0.25534(17) -0.14865(15) 0.0271(5) Uani 0.6518(15) 1 d PD A 1
H26A H -0.0381 0.2187 -0.1906 0.033 Uiso 0.6518(15) 1 calc PR A 1
H26B H 0.0195 0.3111 -0.1728 0.033 Uiso 0.6518(15) 1 calc PR A 1
P2 P -0.0496(2) 0.2625(2) -0.06010(12) 0.0210(3) Uani 0.6518(15) 1 d PD A 1
C27 C -0.1716(3) 0.34943(17) -0.09492(18) 0.0257(5) Uani 0.6518(15) 1 d PD A 1
H27 H -0.2244 0.3397 -0.1530 0.031 Uiso 0.6518(15) 1 calc PR A 1
C28 C -0.0969(3) 0.43240(16) -0.08869(18) 0.0403(6) Uani 0.6518(15) 1 d PD A 1
H28A H -0.1621 0.4774 -0.1071 0.060 Uiso 0.6518(15) 1 calc PR A 1
H28B H -0.0364 0.4306 -0.1229 0.060 Uiso 0.6518(15) 1 calc PR A 1
H28C H -0.0444 0.4422 -0.0320 0.060 Uiso 0.6518(15) 1 calc PR A 1
C29 C -0.2683(3) 0.35448(19) -0.04340(19) 0.0354(6) Uani 0.6518(15) 1 d PD A 1
H29A H -0.2172 0.3636 0.0137 0.053 Uiso 0.6518(15) 1 calc PR A 1
H29B H -0.3188 0.3025 -0.0483 0.053 Uiso 0.6518(15) 1 calc PR A 1
H29C H -0.3309 0.4006 -0.0625 0.053 Uiso 0.6518(15) 1 calc PR A 1
C22' C 0.4093(7) 0.3375(4) 0.0070(4) 0.0397(8) Uani 0.3482(15) 1 d PD A 5
H22' H 0.4530 0.3289 -0.0370 0.048 Uiso 0.3482(15) 1 calc PR A 5
C23' C 0.3461(7) 0.4234(3) -0.0033(4) 0.0499(7) Uani 0.3482(15) 1 d PD A 5
H23D H 0.4162 0.4654 0.0016 0.075 Uiso 0.3482(15) 1 calc PR A 5
H23E H 0.3016 0.4325 0.0389 0.075 Uiso 0.3482(15) 1 calc PR A 5
H23F H 0.2799 0.4276 -0.0571 0.075 Uiso 0.3482(15) 1 calc PR A 5
C24' C 0.5188(7) 0.3321(5) 0.0898(5) 0.0579(10) Uani 0.3482(15) 1 d PD A 5
H24D H 0.5883 0.3738 0.0920 0.087 Uiso 0.3482(15) 1 calc PR A 5
H24E H 0.5593 0.2767 0.0964 0.087 Uiso 0.3482(15) 1 calc PR A 5
H24F H 0.4783 0.3423 0.1337 0.087 Uiso 0.3482(15) 1 calc PR A 5
P1' P 0.2818(2) 0.2566(2) -0.00228(16) 0.0227(2) Uani 0.3482(15) 1 d PD A 5
C25' C 0.1965(5) 0.2561(3) -0.1141(3) 0.0288(5) Uani 0.3482(15) 1 d PD A 5
H25C H 0.1974 0.3131 -0.1354 0.035 Uiso 0.3482(15) 1 calc PR A 5
H25D H 0.2479 0.2201 -0.1410 0.035 Uiso 0.3482(15) 1 calc PR A 5
C26' C 0.0515(6) 0.2254(3) -0.1361(3) 0.0271(5) Uani 0.3482(15) 1 d PD A 5
H26C H 0.0515 0.1641 -0.1391 0.033 Uiso 0.3482(15) 1 calc PR A 5
H26D H 0.0024 0.2466 -0.1908 0.033 Uiso 0.3482(15) 1 calc PR A 5
P2' P -0.0391(5) 0.2569(4) -0.0644(2) 0.0210(3) Uani 0.3482(15) 1 d PD A 5
C27' C -0.1242(5) 0.3545(4) -0.1010(4) 0.0257(5) Uani 0.3482(15) 1 d PD A 5
H27' H -0.1757 0.3464 -0.1595 0.031 Uiso 0.3482(15) 1 calc PR A 5
C28' C -0.0252(7) 0.4251(3) -0.0972(4) 0.0403(6) Uani 0.3482(15) 1 d PD A 5
H28D H -0.0744 0.4750 -0.1219 0.060 Uiso 0.3482(15) 1 calc PR A 5
H28E H 0.0382 0.4092 -0.1270 0.060 Uiso 0.3482(15) 1 calc PR A 5
H28F H 0.0242 0.4366 -0.0403 0.060 Uiso 0.3482(15) 1 calc PR A 5
C29' C -0.2255(6) 0.3759(4) -0.0557(4) 0.0354(6) Uani 0.3482(15) 1 d PD A 5
H29D H -0.1792 0.3802 0.0027 0.053 Uiso 0.3482(15) 1 calc PR A 5
H29E H -0.2939 0.3322 -0.0649 0.053 Uiso 0.3482(15) 1 calc PR A 5
H29F H -0.2687 0.4289 -0.0756 0.053 Uiso 0.3482(15) 1 calc PR A 5

loop_
_atom_site_aniso_label
_atom_site_aniso_U_11
_atom_site_aniso_U_22
_atom_site_aniso_U_33
_atom_site_aniso_U_23
_atom_site_aniso_U_13
_atom_site_aniso_U_12
Ni1 0.02075(9) 0.02148(9) 0.02123(9) -0.00195(7) 0.00916(6) 0.00041(6)
C1 0.0212(6) 0.0301(7) 0.0243(6) -0.0045(6) 0.0023(5) -0.0033(5)
C2 0.0225(6) 0.0316(7) 0.0193(6) -0.0040(5) 0.0070(5) 0.0006(5)
C3 0.0246(7) 0.0431(9) 0.0147(6) -0.0029(6) 0.0063(5) -0.0072(6)
C4 0.0268(8) 0.0652(12) 0.0230(7) 0.0015(7) 0.0090(6) -0.0066(8)
C5 0.0356(10) 0.0901(17) 0.0306(9) -0.0037(10) 0.0147(7) -0.0238(10)
C6 0.0563(12) 0.0694(14) 0.0323(9) -0.0073(9) 0.0199(9) -0.0331(11)
C7 0.0615(12) 0.0419(10) 0.0254(8) -0.0030(7) 0.0147(8) -0.0183(9)
C8 0.0390(8) 0.0355(8) 0.0161(6) -0.0036(6) 0.0064(6) -0.0087(7)
C9 0.0355(8) 0.0327(8) 0.0192(6) -0.0036(6) 0.0018(6) 0.0003(6)
C10 0.0578(12) 0.0350(9) 0.0300(8) 0.0005(7) 0.0033(8) 0.0057(8)
C11 0.0645(13) 0.0471(12) 0.0355(10) 0.0000(8) -0.0041(9) 0.0241(10)
C12 0.0349(9) 0.0658(13) 0.0342(9) -0.0090(9) -0.0096(7) 0.0178(9)
C13 0.0259(8) 0.0487(10) 0.0309(8) -0.0104(7) -0.0049(6) 0.0033(7)
C14 0.0258(7) 0.0341(8) 0.0198(6) -0.0053(6) -0.0018(5) 0.0026(6)
C15 0.0273(11) 0.0323(12) 0.0384(13) -0.0071(10) 0.0100(10) 0.0003(9)
N1 0.0404(13) 0.0367(13) 0.0665(17) -0.0211(12) 0.0172(12) -0.0102(10)
C15' 0.030(2) 0.0247(19) 0.0212(18) -0.0006(15) 0.0068(16) -0.0001(16)
N1' 0.049(3) 0.030(2) 0.035(2) -0.0048(16) 0.0133(19) 0.0043(18)
C16 0.0249(7) 0.0382(9) 0.0440(9) -0.0156(7) 0.0077(7) 0.0043(6)
C17 0.0321(9) 0.0556(12) 0.0804(15) -0.0295(11) 0.0270(10) -0.0001(8)
C18 0.0766(15) 0.0275(9) 0.0599(13) -0.0043(8) 0.0334(12) 0.0082(9)
C19 0.0238(7) 0.0310(7) 0.0262(7) -0.0005(6) 0.0069(5) -0.0030(6)
C20 0.0321(8) 0.0403(9) 0.0373(9) -0.0086(7) -0.0025(7) 0.0030(7)
C21 0.0636(13) 0.0239(8) 0.0514(12) 0.0051(8) -0.0189(10) -0.0061(8)
C22 0.042(2) 0.0341(10) 0.054(2) -0.0181(16) 0.0305(15) -0.0178(14)
C23 0.065(2) 0.0289(12) 0.068(2) -0.0061(13) 0.0391(16) -0.0158(13)
C24 0.045(2) 0.053(2) 0.078(3) -0.027(2) 0.0216(19) -0.0233(17)
P1 0.0194(4) 0.0237(4) 0.0270(6) -0.0096(4) 0.0099(4) -0.0055(3)
C25 0.0334(13) 0.0326(14) 0.0250(10) -0.0069(10) 0.0159(9) -0.0057(9)
C26 0.0375(14) 0.0284(15) 0.0180(10) 0.0008(10) 0.0120(10) 0.0021(10)
P2 0.0289(4) 0.0208(5) 0.0162(2) -0.0022(3) 0.0111(3) -0.0002(4)
C27 0.0297(17) 0.0240(9) 0.0225(9) 0.0031(7) 0.0063(12) 0.0026(12)
C28 0.0574(19) 0.0248(10) 0.0393(13) 0.0036(9) 0.0152(13) 0.0054(12)
C29 0.0387(18) 0.0356(16) 0.0347(13) 0.0020(10) 0.0152(11) 0.0145(12)
C22' 0.042(2) 0.0341(10) 0.054(2) -0.0181(16) 0.0305(15) -0.0178(14)
C23' 0.065(2) 0.0289(12) 0.068(2) -0.0061(13) 0.0391(16) -0.0158(13)
C24' 0.045(2) 0.053(2) 0.078(3) -0.027(2) 0.0216(19) -0.0233(17)
P1' 0.0194(4) 0.0237(4) 0.0270(6) -0.0096(4) 0.0099(4) -0.0055(3)
C25' 0.0334(13) 0.0326(14) 0.0250(10) -0.0069(10) 0.0159(9) -0.0057(9)
C26' 0.0375(14) 0.0284(15) 0.0180(10) 0.0008(10) 0.0120(10) 0.0021(10)
P2' 0.0289(4) 0.0208(5) 0.0162(2) -0.0022(3) 0.0111(3) -0.0002(4)
C27' 0.0297(17) 0.0240(9) 0.0225(9) 0.0031(7) 0.0063(12) 0.0026(12)
C28' 0.0574(19) 0.0248(10) 0.0393(13) 0.0036(9) 0.0152(13) 0.0054(12)
C29' 0.0387(18) 0.0356(16) 0.0347(13) 0.0020(10) 0.0152(11) 0.0145(12)

loop_
_atom_type_symbol
_atom_type_description
_atom_type_scat_dispersion_real
_atom_type_scat_dispersion_imag
_atom_type_scat_source
C C 0.0033 0.0016 'International Tables Vol C Tables 4.2.6.8 and 6.1.1.4'
H H 0.0000 0.0000 'International Tables Vol C Tables 4.2.6.8 and 6.1.1.4'
N N 0.0061 0.0033 'International Tables Vol C Tables 4.2.6.8 and 6.1.1.4'
P P 0.1023 0.0942 'International Tables Vol C Tables 4.2.6.8 and 6.1.1.4'
Ni Ni 0.3393 1.1124 'International Tables Vol C Tables 4.2.6.8 and 6.1.1.4'

loop_
_geom_angle_atom_site_label_1
_geom_angle_atom_site_label_2
_geom_angle_atom_site_label_3
_geom_angle
C2 Ni1 C1 43.41(6)
C2 Ni1 P2' 113.76(19)
C1 Ni1 P2' 156.93(19)
C2 Ni1 P2 109.79(10)
C1 Ni1 P2 153.16(10)
C2 Ni1 P1 159.26(6)
C1 Ni1 P1 116.24(6)
P2 Ni1 P1 90.34(9)
C2 Ni1 P1' 151.52(9)
C1 Ni1 P1' 108.14(8)
P2' Ni1 P1' 94.5(2)
C2 C1 C15 116.75(15)
C2 C1 C14 119.20(13)
C15 C1 C14 118.02(15)
C2 C1 Ni1 68.09(8)
C15 C1 Ni1 110.23(14)
C14 C1 Ni1 113.43(10)
C2 C1 H1 115.8
C14 C1 H1 115.8
Ni1 C1 H1 115.8
C15' C2 C1 119.1(2)
C15' C2 C3 112.7(2)
C1 C2 C3 119.13(13)
C15' C2 Ni1 115.3(2)
C1 C2 Ni1 68.51(8)
C3 C2 Ni1 114.94(10)
C1 C2 H2 115.4
C3 C2 H2 115.4
Ni1 C2 H2 115.4
C8 C3 C4 118.89(15)
C8 C3 C2 121.13(14)
C4 C3 C2 119.96(16)
C5 C4 C3 121.24(19)
C5 C4 H4A 119.4
C3 C4 H4A 119.4
C6 C5 C4 120.18(18)
C6 C5 H5 119.9
C4 C5 H5 119.9
C5 C6 C7 119.61(18)
C5 C6 H6 120.2
C7 C6 H6 120.2
C6 C7 C8 121.7(2)
C6 C7 H7 119.2
C8 C7 H7 119.2
C3 C8 C7 118.41(16)
C3 C8 C9 119.73(14)
C7 C8 C9 121.77(16)
C10 C9 C14 118.31(16)
C10 C9 C8 121.83(16)
C14 C9 C8 119.82(14)
C11 C10 C9 121.61(19)
C11 C10 H10 119.2
C9 C10 H10 119.2
C10 C11 C12 119.95(18)
C10 C11 H11 120.0
C12 C11 H11 120.0
C13 C12 C11 120.10(18)
C13 C12 H12 120.0
C11 C12 H12 120.0
C12 C13 C14 121.04(18)
C12 C13 H13 119.5
C14 C13 H13 119.5
C13 C14 C9 118.96(15)
C13 C14 C1 120.27(15)
C9 C14 C1 120.77(14)
N1 C15 C1 178.7(3)
N1' C15' C2 179.6(5)
C18 C16 C17 110.85(15)
C18 C16 P1' 114.87(14)
C17 C16 P1' 117.01(17)
C18 C16 P1 108.81(13)
C17 C16 P1 114.33(15)
C18 C16 H16 107.5
C17 C16 H16 107.5
P1' C16 H16 97.5
P1 C16 H16 107.5
C16 C17 H17A 109.5
C16 C17 H17B 109.5
H17A C17 H17B 109.5
C16 C17 H17C 109.5
H17A C17 H17C 109.5
H17B C17 H17C 109.5
C16 C18 H18A 109.5
C16 C18 H18B 109.5
H18A C18 H18B 109.5
C16 C18 H18C 109.5
H18A C18 H18C 109.5
H18B C18 H18C 109.5
C20 C19 C21 111.10(14)
C20 C19 P2 115.69(13)
C21 C19 P2 110.67(15)
C20 C19 P2' 115.26(16)
C21 C19 P2' 106.6(2)
C20 C19 H19 106.2
C21 C19 H19 106.2
P2 C19 H19 106.2
P2' C19 H19 111.1
C19 C20 H20A 109.5
C19 C20 H20B 109.5
H20A C20 H20B 109.5
C19 C20 H20C 109.5
H20A C20 H20C 109.5
H20B C20 H20C 109.5
C19 C21 H21A 109.5
C19 C21 H21B 109.5
H21A C21 H21B 109.5
C19 C21 H21C 109.5
H21A C21 H21C 109.5
H21B C21 H21C 109.5
C24 C22 C23 110.6(3)
C24 C22 P1 110.5(3)
C23 C22 P1 109.8(2)
C24 C22 H22 108.6
C23 C22 H22 108.6
P1 C22 H22 108.6
C25 P1 C22 104.84(15)
C25 P1 C16 103.63(11)
C22 P1 C16 104.76(13)
C25 P1 Ni1 108.06(9)
C22 P1 Ni1 117.63(12)
C16 P1 Ni1 116.47(10)
C26 C25 P1 112.91(17)
C26 C25 H25A 109.0
P1 C25 H25A 109.0
C26 C25 H25B 109.0
P1 C25 H25B 109.0
H25A C25 H25B 107.8
C25 C26 P2 111.98(18)
C25 C26 H26A 109.2
P2 C26 H26A 109.2
C25 C26 H26B 109.2
P2 C26 H26B 109.2
H26A C26 H26B 107.9
C19 P2 C27 100.90(15)
C19 P2 C26 104.39(17)
C27 P2 C26 100.06(16)
C19 P2 Ni1 116.50(14)
C27 P2 Ni1 123.77(18)
C26 P2 Ni1 108.63(15)
C29 C27 C28 108.7(2)
C29 C27 P2 110.9(2)
C28 C27 P2 110.4(2)
C29 C27 H27 109.0
C28 C27 H27 109.0
P2 C27 H27 109.0
C23' C22' C24' 109.6(5)
C23' C22' P1' 111.1(4)
C24' C22' P1' 111.1(5)
C23' C22' H22' 108.3
C24' C22' H22' 108.3
P1' C22' H22' 108.3
C16 P1' C22' 102.1(2)
C16 P1' C25' 103.3(2)
C22' P1' C25' 101.9(3)
C16 P1' Ni1 118.92(18)
C22' P1' Ni1 123.8(2)
C25' P1' Ni1 103.83(18)
C26' C25' P1' 113.2(3)
C26' C25' H25C 108.9
P1' C25' H25C 108.9
C26' C25' H25D 108.9
P1' C25' H25D 108.9
H25C C25' H25D 107.8
C25' C26' P2' 114.2(4)
C25' C26' H26C 108.7
P2' C26' H26C 108.7
C25' C26' H26D 108.7
P2' C26' H26D 108.7
H26C C26' H26D 107.6
C27' P2' C26' 107.5(4)
C27' P2' C19 109.8(3)
C26' P2' C19 103.7(4)
C27' P2' Ni1 114.6(4)
C26' P2' Ni1 104.0(3)
C19 P2' Ni1 116.1(3)
C29' C27' C28' 111.7(5)
C29' C27' P2' 111.0(5)
C28' C27' P2' 112.1(4)
C29' C27' H27' 107.3
C28' C27' H27' 107.3
P2' C27' H27' 107.3

loop_
_geom_bond_atom_site_label_1
_geom_bond_atom_site_label_2
_geom_bond_distance
Ni1 C2 1.9608(14)
Ni1 C1 1.9666(15)
Ni1 P2' 2.169(2)
Ni1 P2 2.1708(11)
Ni1 P1 2.1785(10)
Ni1 P1' 2.1786(19)
C1 C2 1.452(2)
C1 C15 1.468(3)
C1 C14 1.465(2)
C1 H1 1.0000
C2 C15' 1.365(4)
C2 C3 1.465(2)
C2 H2 1.0000
C3 C8 1.405(2)
C3 C4 1.407(2)
C4 C5 1.382(3)
C4 H4A 0.9500
C5 C6 1.379(3)
C5 H5 0.9500
C6 C7 1.382(3)
C6 H6 0.9500
C7 C8 1.410(2)
C7 H7 0.9500
C8 C9 1.480(2)
C9 C10 1.406(2)
C9 C14 1.413(2)
C10 C11 1.379(3)
C10 H10 0.9500
C11 C12 1.381(3)
C11 H11 0.9500
C12 C13 1.381(3)
C12 H12 0.9500
C13 C14 1.408(2)
C13 H13 0.9500
C15 N1 1.152(3)
C15' N1' 1.145(6)
C16 C18 1.511(3)
C16 C17 1.530(3)
C16 P1' 1.815(4)
C16 P1 1.868(2)
C16 H16 1.0000
C17 H17A 0.9800
C17 H17B 0.9800
C17 H17C 0.9800
C18 H18A 0.9800
C18 H18B 0.9800
C18 H18C 0.9800
C19 C20 1.525(2)
C19 C21 1.527(2)
C19 P2 1.840(3)
C19 P2' 1.850(6)
C19 H19 1.0000
C20 H20A 0.9800
C20 H20B 0.9800
C20 H20C 0.9800
C21 H21A 0.9800
C21 H21B 0.9800
C21 H21C 0.9800
C22 C24 1.532(5)
C22 C23 1.536(5)
C22 P1 1.856(3)
C22 H22 1.0000
C23 H23A 0.9800
C23 H23B 0.9800
C23 H23C 0.9800
C24 H24A 0.9800
C24 H24B 0.9800
C24 H24C 0.9800
P1 C25 1.847(3)
C25 C26 1.523(4)
C25 H25A 0.9900
C25 H25B 0.9900
C26 P2 1.872(4)
C26 H26A 0.9900
C26 H26B 0.9900
P2 C27 1.868(4)
C27 C29 1.525(4)
C27 C28 1.534(4)
C27 H27 1.0000
C28 H28A 0.9800
C28 H28B 0.9800
C28 H28C 0.9800
C29 H29A 0.9800
C29 H29B 0.9800
C29 H29C 0.9800
C22' C23' 1.521(8)
C22' C24' 1.543(9)
C22' P1' 1.833(6)
C22' H22' 1.0000
C23' H23D 0.9800
C23' H23E 0.9800
C23' H23F 0.9800
C24' H24D 0.9800
C24' H24E 0.9800
C24' H24F 0.9800
P1' C25' 1.866(5)
C25' C26' 1.526(7)
C25' H25C 0.9900
C25' H25D 0.9900
C26' P2' 1.829(8)
C26' H26C 0.9900
C26' H26D 0.9900
P2' C27' 1.823(8)
C27' C29' 1.522(7)
C27' C28' 1.523(7)
C27' H27' 1.0000
C28' H28D 0.9800
C28' H28E 0.9800
C28' H28F 0.9800
C29' H29D 0.9800
C29' H29E 0.9800
C29' H29F 0.9800

loop_
_geom_torsion_atom_site_label_1
_geom_torsion_atom_site_label_2
_geom_torsion_atom_site_label_3
_geom_torsion_atom_site_label_4
_geom_torsion
P2' Ni1 C1 C2 -9.7(5)
P2 Ni1 C1 C2 -3.5(2)
P1 Ni1 C1 C2 -174.94(9)
P1' Ni1 C1 C2 -178.49(12)
C2 Ni1 C1 C15 -111.65(16)
P2 Ni1 C1 C15 -115.1(2)
P1 Ni1 C1 C15 73.41(14)
C2 Ni1 C1 C14 113.51(15)
P2' Ni1 C1 C14 103.8(5)
P2 Ni1 C1 C14 110.0(2)
P1 Ni1 C1 C14 -61.44(13)
P1' Ni1 C1 C14 -64.98(15)
C14 C1 C2 C15' 146.7(2)
Ni1 C1 C2 C15' -107.9(2)
C15 C1 C2 C3 -150.19(17)
C14 C1 C2 C3 2.0(2)
Ni1 C1 C2 C3 107.42(12)
C15 C1 C2 Ni1 102.39(16)
C14 C1 C2 Ni1 -105.43(13)
C1 Ni1 C2 C15' 113.1(2)
P2' Ni1 C2 C15' -71.1(3)
P1' Ni1 C2 C15' 116.1(3)
P2' Ni1 C2 C1 175.9(2)
P2 Ni1 C2 C1 178.34(12)
P1 Ni1 C2 C1 12.9(2)
P1' Ni1 C2 C1 3.0(2)
C1 Ni1 C2 C3 -113.19(14)
P2' Ni1 C2 C3 62.7(2)
P2 Ni1 C2 C3 65.15(15)
P1 Ni1 C2 C3 -100.29(18)
P1' Ni1 C2 C3 -110.2(2)
C15' C2 C3 C8 -151.2(2)
C1 C2 C3 C8 -4.4(2)
Ni1 C2 C3 C8 73.89(15)
C15' C2 C3 C4 26.9(3)
C1 C2 C3 C4 173.74(14)
Ni1 C2 C3 C4 -108.00(14)
C8 C3 C4 C5 -0.6(2)
C2 C3 C4 C5 -178.77(15)
C3 C4 C5 C6 0.1(3)
C4 C5 C6 C7 0.3(3)
C5 C6 C7 C8 -0.2(3)
C4 C3 C8 C7 0.7(2)
C2 C3 C8 C7 178.82(13)
C4 C3 C8 C9 -175.89(14)
C2 C3 C8 C9 2.2(2)
C6 C7 C8 C3 -0.3(2)
C6 C7 C8 C9 176.20(16)
C3 C8 C9 C10 179.97(15)
C7 C8 C9 C10 3.5(2)
C3 C8 C9 C14 2.3(2)
C7 C8 C9 C14 -174.15(15)
C14 C9 C10 C11 0.0(3)
C8 C9 C10 C11 -177.68(16)
C9 C10 C11 C12 1.1(3)
C10 C11 C12 C13 -0.8(3)
C11 C12 C13 C14 -0.8(3)
C12 C13 C14 C9 1.9(2)
C12 C13 C14 C1 -177.18(16)
C10 C9 C14 C13 -1.5(2)
C8 C9 C14 C13 176.23(14)
C10 C9 C14 C1 177.58(14)
C8 C9 C14 C1 -4.7(2)
C2 C1 C14 C13 -178.40(14)
C15 C1 C14 C13 -26.6(2)
Ni1 C1 C14 C13 104.53(14)
C2 C1 C14 C9 2.5(2)
C15 C1 C14 C9 154.34(17)
Ni1 C1 C14 C9 -74.56(16)
C2 C1 C15 N1 165(100)
C14 C1 C15 N1 13(13)
Ni1 C1 C15 N1 -120(13)
C1 C2 C15' N1' 167(100)
C3 C2 C15' N1' -46(67)
Ni1 C2 C15' N1' 89(67)
C24 C22 P1 C25 -166.8(2)
C23 C22 P1 C25 70.9(2)
C24 C22 P1 C16 -58.0(3)
C23 C22 P1 C16 179.7(2)
C24 C22 P1 Ni1 73.1(3)
C23 C22 P1 Ni1 -49.1(3)
C18 C16 P1 C25 -68.15(16)
C17 C16 P1 C25 56.37(16)
C18 C16 P1 C22 -177.82(16)
C17 C16 P1 C22 -53.29(17)
C18 C16 P1 Ni1 50.34(15)
C17 C16 P1 Ni1 174.87(11)
C2 Ni1 P1 C25 155.13(16)
C1 Ni1 P1 C25 164.97(11)
P2 Ni1 P1 C25 -11.19(15)
C2 Ni1 P1 C22 -86.5(2)
C1 Ni1 P1 C22 -76.68(16)
P2 Ni1 P1 C22 107.16(17)
C2 Ni1 P1 C16 39.1(2)
C1 Ni1 P1 C16 48.91(10)
C22 P1 C25 C26 -98.6(2)
C16 P1 C25 C26 151.82(19)
Ni1 P1 C25 C26 27.7(2)
P1 C25 C26 P2 -31.2(3)
C20 C19 P2 C27 49.4(2)
C21 C19 P2 C27 176.85(16)
C20 C19 P2 C26 -54.1(2)
C21 C19 P2 C26 73.37(18)
C20 C19 P2 Ni1 -173.87(15)
C21 C19 P2 Ni1 -46.4(2)
C25 C26 P2 C19 -103.4(2)
C25 C26 P2 C27 152.4(2)
C25 C26 P2 Ni1 21.5(3)
C2 Ni1 P2 C19 -61.1(2)
C1 Ni1 P2 C19 -58.6(3)
P1 Ni1 P2 C19 113.78(18)
C2 Ni1 P2 C27 64.9(2)
C1 Ni1 P2 C27 67.4(3)
P1 Ni1 P2 C27 -120.2(2)
C2 Ni1 P2 C26 -178.57(15)
C1 Ni1 P2 C26 -176.03(14)
P1 Ni1 P2 C26 -3.68(17)
C19 P2 C27 C29 59.0(2)
C26 P2 C27 C29 165.9(2)
Ni1 P2 C27 C29 -73.5(3)
C19 P2 C27 C28 179.4(2)
C26 P2 C27 C28 -73.7(2)
Ni1 P2 C27 C28 46.9(3)
C18 C16 P1' C22' 172.1(3)
C17 C16 P1' C22' -55.3(3)
C18 C16 P1' C25' -82.4(2)
C17 C16 P1' C25' 50.2(2)
C18 C16 P1' Ni1 31.9(2)
C17 C16 P1' Ni1 164.48(14)
C23' C22' P1' C16 -179.2(4)
C24' C22' P1' C16 -56.9(5)
C23' C22' P1' C25' 74.2(5)
C24' C22' P1' C25' -163.5(5)
C23' C22' P1' Ni1 -41.6(6)
C24' C22' P1' Ni1 80.7(6)
C2 Ni1 P1' C16 64.2(3)
C1 Ni1 P1' C16 66.34(15)
C2 Ni1 P1' C22' -67.0(4)
C1 Ni1 P1' C22' -64.8(3)
P2' Ni1 P1' C22' 119.6(4)
C2 Ni1 P1' C25' 178.2(2)
C1 Ni1 P1' C25' -179.6(2)
P2' Ni1 P1' C25' 4.7(3)
C16 P1' C25' C26' 100.4(4)
C22' P1' C25' C26' -154.0(4)
Ni1 P1' C25' C26' -24.4(4)
P1' C25' C26' P2' 36.5(5)
C25' C26' P2' C27' 91.8(4)
C25' C26' P2' C19 -151.9(4)
C25' C26' P2' Ni1 -30.1(5)
C20 C19 P2' C27' 48.9(4)
C21 C19 P2' C27' 172.6(3)
C20 C19 P2' C26' -65.8(3)
C21 C19 P2' C26' 58.0(3)
C20 C19 P2' Ni1 -179.1(2)
C21 C19 P2' Ni1 -55.3(4)
C2 Ni1 P2' C27' 77.9(4)
C1 Ni1 P2' C27' 85.1(5)
P1' Ni1 P2' C27' -105.5(4)
C2 Ni1 P2' C26' -165.1(2)
C1 Ni1 P2' C26' -157.8(3)
P1' Ni1 P2' C26' 11.5(3)
C2 Ni1 P2' C19 -51.9(4)
C1 Ni1 P2' C19 -44.7(8)
P1' Ni1 P2' C19 124.7(4)
C26' P2' C27' C29' 167.8(4)
C19 P2' C27' C29' 55.7(5)
Ni1 P2' C27' C29' -77.1(5)
C26' P2' C27' C28' -66.5(5)
C19 P2' C27' C28' -178.6(4)
Ni1 P2' C27' C28' 48.5(6)
